data_1575570
loop_
_publ_author_name
'J&#x119;drzkiewicz, Dawid'
'Morasch, Michael'
'Townrow, Oliver P. E.'
'R&#xf6;sch, Bastian'
'Langer, Jens'
'Mathe, Zachary'
'Harder, Sjoerd'

_publ_section_title
;
 Trends in benzene inverse sandwich complexes of the alkaline-earth metals
 Mg, Ca, Sr and Ba.
;
_journal_issue 38
_journal_name_full 'Chemical science'
_journal_page_first 17793
_journal_page_last 17802
_journal_paper_doi 10.1039/d5sc05373k
_journal_volume 16
_journal_year 2025
_chemical_formula_moiety 'C86 H138 I2 N4 Sr2'
_chemical_formula_sum 'C86 H138 I2 N4 Sr2'
_chemical_formula_weight 1657.04
_chemical_properties_physical Moisture-sensitive
_space_group_crystal_system tetragonal
_space_group_IT_number 142
_space_group_name_Hall '-I 4bd 2c'
_space_group_name_H-M_alt 'I 41/a c d :2'
_atom_sites_solution_hydrogens geom
_atom_sites_solution_primary dual
_audit_creation_date 2025-03-13
_audit_creation_method
;
Olex2 1.5
(compiled 2025.03.04 svn.red2d20d0 for OlexSys, GUI svn.r7188)
;
_audit_update_record
;
2025-03-28 deposited with the CCDC.	2025-08-12 downloaded from the CCDC.
;
_cell_angle_alpha 90
_cell_angle_beta 90
_cell_angle_gamma 90
_cell_formula_units_Z 8
_cell_length_a 19.8990(2)
_cell_length_b 19.8990(2)
_cell_length_c 42.0248(10)
_cell_measurement_reflns_used 5754
_cell_measurement_temperature 100.01(10)
_cell_measurement_theta_max 72.1140
_cell_measurement_theta_min 5.0700
_cell_volume 16640.6(5)
_computing_cell_refinement 'CrysAlisPro 1.171.42.72a (Rigaku OD, 2022)'
_computing_data_collection 'CrysAlisPro 1.171.42.72a (Rigaku OD, 2022)'
_computing_data_reduction 'CrysAlisPro 1.171.42.72a (Rigaku OD, 2022)'
_computing_molecular_graphics 'Olex2 1.5 (Dolomanov et al., 2009)'
_computing_publication_material 'Olex2 1.5 (Dolomanov et al., 2009)'
_computing_structure_refinement 'SHELXL 2019/3 (Sheldrick, 2015)'
_computing_structure_solution 'SHELXT 2018/2 (Sheldrick, 2018)'
_diffrn_ambient_environment N~2~
_diffrn_ambient_temperature 100.01(10)
_diffrn_detector 'CCD plate'
_diffrn_detector_area_resol_mean 5.2903
_diffrn_detector_type AtlasS2
_diffrn_measured_fraction_theta_full 0.998
_diffrn_measured_fraction_theta_max 0.986
_diffrn_measurement_details
;
List of Runs (angles in degrees, time in seconds):

  # Type    Start    End  Width  t~exp~   \w     \q     \k     \f   Frames
#--------------------------------------------------------------------------
  1  \w    -50.00  17.00   1.00    9.16    --  -41.15  38.00-150.00   67
  2  \w    -20.00  39.00   1.00    9.16    --   41.15 -77.00-120.00   59
  3  \w    107.00 159.00   1.00   36.65    --  104.35  77.00  30.00   52
  4  \w     33.00 112.00   1.00   36.65    --  104.35-125.00 -90.00   79
  5  \w     23.00 106.00   1.00   36.65    --  104.35 -94.00  30.00   83
;
_diffrn_measurement_device 'four-circle diffractometer'
_diffrn_measurement_device_type 'SuperNova, Dual, Cu at home/near, AtlasS2'
_diffrn_measurement_method '\w scans'
_diffrn_orient_matrix_type 'CrysAlisPro convention (1999,Acta A55,543-557)'
_diffrn_orient_matrix_UB_11 -0.0587659000
_diffrn_orient_matrix_UB_12 -0.0501004000
_diffrn_orient_matrix_UB_13 -0.0032854000
_diffrn_orient_matrix_UB_21 0.0096487000
_diffrn_orient_matrix_UB_22 -0.0007965000
_diffrn_orient_matrix_UB_23 -0.0363840000
_diffrn_orient_matrix_UB_31 0.0494424000
_diffrn_orient_matrix_UB_32 -0.0590128000
_diffrn_orient_matrix_UB_33 0.0031437000
_diffrn_radiation_monochromator mirror
_diffrn_radiation_probe x-ray
_diffrn_radiation_type 'Cu K\a'
_diffrn_radiation_wavelength 1.54184
_diffrn_reflns_av_R_equivalents 0.0265
_diffrn_reflns_av_unetI/netI 0.0210
_diffrn_reflns_Laue_measured_fraction_full 0.998
_diffrn_reflns_Laue_measured_fraction_max 0.986
_diffrn_reflns_limit_h_max 22
_diffrn_reflns_limit_h_min -17
_diffrn_reflns_limit_k_max 18
_diffrn_reflns_limit_k_min -24
_diffrn_reflns_limit_l_max 50
_diffrn_reflns_limit_l_min -28
_diffrn_reflns_number 15954
_diffrn_reflns_point_group_measured_fraction_full 0.998
_diffrn_reflns_point_group_measured_fraction_max 0.986
_diffrn_reflns_theta_full 67.684
_diffrn_reflns_theta_max 72.584
_diffrn_reflns_theta_min 3.781
_diffrn_source 'micro-focus sealed X-ray tube'
_diffrn_source_type 'SuperNova (Cu) X-ray Source'
_exptl_absorpt_coefficient_mu 7.832
_exptl_absorpt_correction_T_max 1.000
_exptl_absorpt_correction_T_min 0.234
_exptl_absorpt_correction_type gaussian
_exptl_absorpt_process_details
;
CrysAlisPro 1.171.42.72a (Rigaku Oxford Diffraction, 2022)
Numerical absorption correction based on gaussian integration over
a multifaceted crystal model
Empirical absorption correction using spherical harmonics,
implemented in SCALE3 ABSPACK scaling algorithm.
;
_exptl_crystal_colour 'clear yellow'
_exptl_crystal_colour_lustre clear
_exptl_crystal_colour_primary yellow
_exptl_crystal_density_diffrn 1.323
_exptl_crystal_description plank
_exptl_crystal_F_000 6912
_exptl_crystal_size_max 0.305
_exptl_crystal_size_mid 0.096
_exptl_crystal_size_min 0.026
_refine_diff_density_max 0.917
_refine_diff_density_min -0.579
_refine_diff_density_rms 0.063
_refine_ls_extinction_method none
_refine_ls_goodness_of_fit_ref 1.054
_refine_ls_hydrogen_treatment constr
_refine_ls_matrix_type full
_refine_ls_number_parameters 221
_refine_ls_number_reflns 4084
_refine_ls_number_restraints 0
_refine_ls_restrained_S_all 1.054
_refine_ls_R_factor_all 0.0373
_refine_ls_R_factor_gt 0.0299
_refine_ls_shift/su_max 0.002
_refine_ls_shift/su_mean 0.000
_refine_ls_structure_factor_coef Fsqd
_refine_ls_weighting_details 'w=1/[\s^2^(Fo^2^)+(0.0374P)^2^+30.0604P] where P=(Fo^2^+2Fc^2^)/3'
_refine_ls_weighting_scheme calc
_refine_ls_wR_factor_gt 0.0736
_refine_ls_wR_factor_ref 0.0782
_reflns_Friedel_coverage 0.000
_reflns_number_gt 3508
_reflns_number_total 4084
_reflns_threshold_expression 'I > 2\s(I)'
_cod_data_source_file d5sc05373k2.cif
_cod_data_source_block hasj221212a
_cod_depositor_comments 'Adding full bibliography for 1575569--1575577.cif.'
_cod_original_cell_volume 16640.6(6)
_cod_original_sg_symbol_H-M 'I 41/a c d'
_cod_database_code 1575570
_shelx_shelxl_version_number 2019/3
_chemical_oxdiff_formula C86H138I2N4Sr2
_shelx_space_group_comment
;
The symmetry employed for this shelxl refinement is uniquely defined
by the following loop, which should always be used as a source of
symmetry information in preference to the above space-group names.
They are only intended as comments.
;
_olex2_refinement_description
;
1. Fixed Uiso
 At 1.2 times of:
  All C(H) groups, All C(H,H) groups
 At 1.5 times of:
  All C(H,H,H) groups
2.a Ternary CH refined with riding coordinates:
 C13(H13), C18(H18)
2.b Secondary CH2 refined with riding coordinates:
 C14(H14a,H14b), C16(H16a,H16b), C19(H19a,H19b), C21(H21a,H21b)
2.c Aromatic/amide H refined with riding coordinates:
 C1(H1), C9(H9), C10(H10), C11(H11)
2.d Idealised Me refined as rotating group:
 C4(H4a,H4b,H4c), C5(H5a,H5b,H5c), C6(H6a,H6b,H6c), C15(H15a,H15b,H15c),
 C17(H17a,H17b,H17c), C20(H20a,H20b,H20c), C22(H22a,H22b,H22c)
;
_olex2_date_sample_data_collection 2022-12-12
_olex2_submission_special_instructions 'No special instructions were received'
_oxdiff_exptl_absorpt_empirical_details
;
Empirical correction (ABSPACK) includes:
- Absorption correction using spherical harmonics
- Frame scaling
;
_oxdiff_exptl_absorpt_empirical_full_max 1.477
_oxdiff_exptl_absorpt_empirical_full_min 0.727

loop_
_space_group_symop_operation_xyz
'x, y, z'
'-x+1/2, -y, z+1/2'
'-y+1/4, x+3/4, z+1/4'
'y+1/4, -x+1/4, z+3/4'
'-x+1/2, y, -z'
'x, -y, -z+1/2'
'y+1/4, x+3/4, -z+3/4'
'-y+1/4, -x+1/4, -z+1/4'
'x+1/2, y+1/2, z+1/2'
'-x+1, -y+1/2, z+1'
'-y+3/4, x+5/4, z+3/4'
'y+3/4, -x+3/4, z+5/4'
'-x+1, y+1/2, -z+1/2'
'x+1/2, -y+1/2, -z+1'
'y+3/4, x+5/4, -z+5/4'
'-y+3/4, -x+3/4, -z+3/4'
'-x, -y, -z'
'x-1/2, y, -z-1/2'
'y-1/4, -x-3/4, -z-1/4'
'-y-1/4, x-1/4, -z-3/4'
'x-1/2, -y, z'
'-x, y, z-1/2'
'-y-1/4, -x-3/4, z-3/4'
'y-1/4, x-1/4, z-1/4'
'-x+1/2, -y+1/2, -z+1/2'
'x, y+1/2, -z'
'y+1/4, -x-1/4, -z+1/4'
'-y+1/4, x+1/4, -z-1/4'
'x, -y+1/2, z+1/2'
'-x+1/2, y+1/2, z'
'-y+1/4, -x-1/4, z-1/4'
'y+1/4, x+1/4, z+1/4'

loop_
_atom_site_label
_atom_site_type_symbol
_atom_site_fract_x
_atom_site_fract_y
_atom_site_fract_z
_atom_site_U_iso_or_equiv
_atom_site_adp_type
_atom_site_occupancy
_atom_site_site_symmetry_order
_atom_site_calc_flag
_atom_site_refinement_flags_posn
_atom_site_refinement_flags_adp
_atom_site_refinement_flags_occupancy
_atom_site_disorder_assembly
_atom_site_disorder_group
I1 I 0.92309(2) 0.17309(2) 0.625000 0.02468(8) Uani 1 2 d S T P . .
Sr1 Sr 0.91197(2) 0.33803(2) 0.625000 0.01932(9) Uani 1 2 d S T P . .
N1 N 0.81276(10) 0.38583(10) 0.65501(5) 0.0202(4) Uani 1 1 d . . . . .
C1 C 0.77132(12) 0.47868(12) 0.625000 0.0247(7) Uani 1 2 d S T P . .
H1 H 0.737558 0.512442 0.625001 0.030 Uiso 1 2 calc R U P . .
C2 C 0.76917(12) 0.43608(12) 0.65169(6) 0.0226(5) Uani 1 1 d . . . . .
C3 C 0.71574(13) 0.45767(13) 0.67709(7) 0.0264(5) Uani 1 1 d . . . . .
C4 C 0.73818(15) 0.52689(14) 0.68978(8) 0.0359(7) Uani 1 1 d . . . . .
H4A H 0.783302 0.523141 0.698963 0.054 Uiso 1 1 calc R U . . .
H4B H 0.706647 0.542093 0.706185 0.054 Uiso 1 1 calc R U . . .
H4C H 0.738860 0.559393 0.672268 0.054 Uiso 1 1 calc R U . . .
C5 C 0.64566(13) 0.46622(14) 0.66205(7) 0.0315(6) Uani 1 1 d . . . . .
H5A H 0.647220 0.501987 0.646039 0.047 Uiso 1 1 calc R U . . .
H5B H 0.613126 0.478132 0.678626 0.047 Uiso 1 1 calc R U . . .
H5C H 0.632064 0.423992 0.651933 0.047 Uiso 1 1 calc R U . . .
C6 C 0.70699(14) 0.41128(14) 0.70588(7) 0.0305(6) Uani 1 1 d . . . . .
H6A H 0.688492 0.368108 0.698867 0.046 Uiso 1 1 calc R U . . .
H6B H 0.676185 0.432135 0.721161 0.046 Uiso 1 1 calc R U . . .
H6C H 0.750710 0.403909 0.716038 0.046 Uiso 1 1 calc R U . . .
C7 C 0.80784(12) 0.32919(11) 0.67535(6) 0.0207(5) Uani 1 1 d . . . . .
C8 C 0.75827(12) 0.27889(12) 0.66996(6) 0.0235(5) Uani 1 1 d . . . . .
C9 C 0.76068(13) 0.22068(13) 0.68808(7) 0.0281(6) Uani 1 1 d . . . . .
H9 H 0.727261 0.187221 0.684976 0.034 Uiso 1 1 calc R U . . .
C10 C 0.81056(13) 0.20991(13) 0.71062(7) 0.0294(6) Uani 1 1 d . . . . .
H10 H 0.810277 0.170250 0.723206 0.035 Uiso 1 1 calc R U . . .
C11 C 0.86072(14) 0.25744(12) 0.71463(6) 0.0258(5) Uani 1 1 d . . . . .
H11 H 0.895779 0.249135 0.729459 0.031 Uiso 1 1 calc R U . . .
C12 C 0.86079(12) 0.31734(12) 0.69728(6) 0.0222(5) Uani 1 1 d . . . . .
C13 C 0.70521(12) 0.28824(13) 0.64409(7) 0.0263(5) Uani 1 1 d . . . . .
H13 H 0.690338 0.336198 0.645034 0.032 Uiso 1 1 calc R U . . .
C14 C 0.73743(13) 0.27747(14) 0.61136(7) 0.0287(6) Uani 1 1 d . . . . .
H14A H 0.778647 0.305193 0.610061 0.034 Uiso 1 1 calc R U . . .
H14B H 0.751141 0.229799 0.609550 0.034 Uiso 1 1 calc R U . . .
C15 C 0.69253(15) 0.29470(16) 0.58321(7) 0.0376(7) Uani 1 1 d . . . . .
H15A H 0.718586 0.291658 0.563473 0.056 Uiso 1 1 calc R U . . .
H15B H 0.675223 0.340512 0.585686 0.056 Uiso 1 1 calc R U . . .
H15C H 0.654856 0.263033 0.582336 0.056 Uiso 1 1 calc R U . . .
C16 C 0.64220(14) 0.24467(14) 0.64840(8) 0.0333(6) Uani 1 1 d . . . . .
H16A H 0.613126 0.250318 0.629473 0.040 Uiso 1 1 calc R U . . .
H16B H 0.656081 0.196929 0.649266 0.040 Uiso 1 1 calc R U . . .
C17 C 0.60101(15) 0.26046(16) 0.67799(9) 0.0400(7) Uani 1 1 d . . . . .
H17A H 0.584480 0.306785 0.676809 0.060 Uiso 1 1 calc R U . . .
H17B H 0.629236 0.255243 0.696943 0.060 Uiso 1 1 calc R U . . .
H17C H 0.562789 0.229519 0.679284 0.060 Uiso 1 1 calc R U . . .
C18 C 0.91351(12) 0.37126(13) 0.70376(6) 0.0227(5) Uani 1 1 d . . . . .
H18 H 0.917212 0.398845 0.683948 0.027 Uiso 1 1 calc R U . . .
C19 C 0.88943(14) 0.41895(14) 0.73034(7) 0.0313(6) Uani 1 1 d . . . . .
H19A H 0.923861 0.454214 0.733568 0.038 Uiso 1 1 calc R U . . .
H19B H 0.847647 0.441405 0.723244 0.038 Uiso 1 1 calc R U . . .
C20 C 0.87613(18) 0.38469(18) 0.76189(8) 0.0453(8) Uani 1 1 d . . . . .
H20A H 0.838374 0.353444 0.759593 0.068 Uiso 1 1 calc R U . . .
H20B H 0.865113 0.418594 0.777983 0.068 Uiso 1 1 calc R U . . .
H20C H 0.916291 0.359862 0.768522 0.068 Uiso 1 1 calc R U . . .
C21 C 0.98378(14) 0.34332(13) 0.71060(7) 0.0302(6) Uani 1 1 d . . . . .
H21A H 0.982572 0.317649 0.730773 0.036 Uiso 1 1 calc R U . . .
H21B H 0.996496 0.311835 0.693383 0.036 Uiso 1 1 calc R U . . .
C22 C 1.03730(14) 0.39833(15) 0.71315(9) 0.0399(7) Uani 1 1 d . . . . .
H22A H 1.034671 0.427709 0.694477 0.060 Uiso 1 1 calc R U . . .
H22B H 1.081944 0.377649 0.714155 0.060 Uiso 1 1 calc R U . . .
H22C H 1.029539 0.424847 0.732456 0.060 Uiso 1 1 calc R U . . .

loop_
_atom_site_aniso_label
_atom_site_aniso_U_11
_atom_site_aniso_U_22
_atom_site_aniso_U_33
_atom_site_aniso_U_23
_atom_site_aniso_U_13
_atom_site_aniso_U_12
I1 0.01775(9) 0.01775(9) 0.03853(15) 0.00026(6) -0.00026(6) 0.00240(7)
Sr1 0.01569(11) 0.01569(11) 0.02658(18) 0.00046(8) 0.00046(8) 0.00359(10)
N1 0.0156(9) 0.0155(9) 0.0294(10) -0.0005(8) 0.0006(8) 0.0007(7)
C1 0.0182(10) 0.0182(10) 0.038(2) -0.0012(10) -0.0012(10) 0.0064(13)
C2 0.0187(12) 0.0169(11) 0.0322(13) -0.0047(10) -0.0004(10) 0.0005(9)
C3 0.0205(12) 0.0227(12) 0.0359(14) -0.0039(11) 0.0020(11) 0.0045(10)
C4 0.0345(15) 0.0251(14) 0.0481(17) -0.0108(12) 0.0023(13) 0.0059(12)
C5 0.0195(13) 0.0306(14) 0.0443(16) -0.0018(12) 0.0045(11) 0.0059(10)
C6 0.0246(13) 0.0295(14) 0.0376(15) -0.0051(12) 0.0064(11) 0.0048(11)
C7 0.0189(12) 0.0173(11) 0.0260(12) -0.0001(9) 0.0054(9) 0.0021(9)
C8 0.0168(11) 0.0204(12) 0.0332(13) -0.0024(10) 0.0052(10) 0.0014(9)
C9 0.0195(12) 0.0199(12) 0.0449(15) 0.0001(11) 0.0048(11) -0.0011(10)
C10 0.0287(14) 0.0202(12) 0.0393(15) 0.0067(11) 0.0068(11) 0.0009(10)
C11 0.0241(13) 0.0228(12) 0.0305(13) 0.0016(10) 0.0014(11) 0.0026(10)
C12 0.0203(12) 0.0205(12) 0.0259(12) -0.0022(10) 0.0042(10) 0.0023(9)
C13 0.0199(12) 0.0192(12) 0.0399(15) -0.0025(10) 0.0006(11) -0.0003(10)
C14 0.0194(12) 0.0279(14) 0.0388(14) -0.0049(11) -0.0027(11) -0.0003(10)
C15 0.0283(15) 0.0433(17) 0.0411(16) 0.0020(13) -0.0038(12) 0.0033(13)
C16 0.0208(14) 0.0303(15) 0.0488(17) 0.0004(12) 0.0004(13) -0.0053(11)
C17 0.0206(14) 0.0365(16) 0.063(2) 0.0027(15) 0.0063(14) -0.0023(12)
C18 0.0211(12) 0.0204(12) 0.0266(13) -0.0031(10) -0.0012(9) 0.0016(9)
C19 0.0279(14) 0.0258(13) 0.0401(15) -0.0105(12) -0.0022(12) 0.0045(11)
C20 0.052(2) 0.0500(19) 0.0341(16) -0.0129(14) 0.0078(14) 0.0021(15)
C21 0.0227(13) 0.0240(13) 0.0438(16) -0.0034(12) 0.0010(12) 0.0007(11)
C22 0.0236(14) 0.0297(15) 0.066(2) -0.0043(14) -0.0034(14) -0.0001(11)

loop_
_atom_type_symbol
_atom_type_description
_atom_type_scat_dispersion_real
_atom_type_scat_dispersion_imag
_atom_type_scat_source
C C 0.0181 0.0091 'International Tables Vol C Tables 4.2.6.8 and 6.1.1.4'
H H 0.0000 0.0000 'International Tables Vol C Tables 4.2.6.8 and 6.1.1.4'
I I -0.3257 6.8362 'International Tables Vol C Tables 4.2.6.8 and 6.1.1.4'
N N 0.0311 0.0180 'International Tables Vol C Tables 4.2.6.8 and 6.1.1.4'
Sr Sr -0.3528 1.8200 'International Tables Vol C Tables 4.2.6.8 and 6.1.1.4'

loop_
_exptl_crystal_face_index_h
_exptl_crystal_face_index_k
_exptl_crystal_face_index_l
_exptl_crystal_face_perp_dist
9 -9 3 0.0425
-9 9 -3 0.0500
1 1 0 0.1626
-1 -2 0 0.1196
1 0 -27 0.0092
-1 0 27 0.0166

loop_
_geom_angle_atom_site_label_1
_geom_angle_atom_site_label_2
_geom_angle_atom_site_label_3
_geom_angle
_geom_angle_site_symmetry_1
_geom_angle_site_symmetry_3
_geom_angle_publ_flag
Sr1 I1 Sr1 97.712(9) 10_654 . ?
I1 Sr1 I1 82.289(9) . 10_654 ?
N1 Sr1 I1 115.33(4) 8_666 10_654 ?
N1 Sr1 I1 115.33(4) . . ?
N1 Sr1 I1 143.55(5) . 10_654 ?
N1 Sr1 I1 143.55(5) 8_666 . ?
N1 Sr1 N1 70.21(9) . 8_666 ?
N1 Sr1 C7 98.01(7) . 8_666 ?
N1 Sr1 C7 28.50(6) 8_666 8_666 ?
N1 Sr1 C7 98.01(7) 8_666 . ?
N1 Sr1 C7 28.50(6) . . ?
N1 Sr1 C12 48.14(6) 8_666 8_666 ?
N1 Sr1 C12 116.74(6) 8_666 . ?
N1 Sr1 C12 116.74(6) . 8_666 ?
N1 Sr1 C12 48.14(6) . . ?
C7 Sr1 I1 133.86(5) . 10_654 ?
C7 Sr1 I1 89.30(4) . . ?
C7 Sr1 I1 89.30(4) 8_666 10_654 ?
C7 Sr1 I1 133.86(5) 8_666 . ?
C7 Sr1 C7 126.26(9) 8_666 . ?
C7 Sr1 C12 26.04(6) 8_666 8_666 ?
C7 Sr1 C12 141.11(7) . 8_666 ?
C7 Sr1 C12 141.11(7) 8_666 . ?
C7 Sr1 C12 26.04(6) . . ?
C12 Sr1 I1 83.92(4) 8_666 10_654 ?
C12 Sr1 I1 83.92(4) . . ?
C12 Sr1 I1 107.82(4) . 10_654 ?
C12 Sr1 I1 107.82(4) 8_666 . ?
C12 Sr1 C12 164.73(9) 8_666 . ?
C2 N1 Sr1 137.66(17) . . ?
C2 N1 C7 128.0(2) . . ?
C7 N1 Sr1 93.18(13) . . ?
C2 C1 H1 113.9 8_666 . ?
C2 C1 H1 113.9 . . ?
C2 C1 C2 132.3(3) . 8_666 ?
N1 C2 C1 121.1(2) . . ?
N1 C2 C3 125.2(2) . . ?
C1 C2 C3 113.5(2) . . ?
C4 C3 C2 106.5(2) . . ?
C5 C3 C2 111.4(2) . . ?
C5 C3 C4 107.8(2) . . ?
C6 C3 C2 116.7(2) . . ?
C6 C3 C4 107.3(2) . . ?
C6 C3 C5 106.7(2) . . ?
C3 C4 H4A 109.5 . . ?
C3 C4 H4B 109.5 . . ?
C3 C4 H4C 109.5 . . ?
H4A C4 H4B 109.5 . . ?
H4A C4 H4C 109.5 . . ?
H4B C4 H4C 109.5 . . ?
C3 C5 H5A 109.5 . . ?
C3 C5 H5B 109.5 . . ?
C3 C5 H5C 109.5 . . ?
H5A C5 H5B 109.5 . . ?
H5A C5 H5C 109.5 . . ?
H5B C5 H5C 109.5 . . ?
C3 C6 H6A 109.5 . . ?
C3 C6 H6B 109.5 . . ?
C3 C6 H6C 109.5 . . ?
H6A C6 H6B 109.5 . . ?
H6A C6 H6C 109.5 . . ?
H6B C6 H6C 109.5 . . ?
N1 C7 Sr1 58.32(11) . . ?
N1 C7 C8 120.7(2) . . ?
N1 C7 C12 118.2(2) . . ?
C8 C7 Sr1 114.34(16) . . ?
C12 C7 Sr1 87.40(14) . . ?
C12 C7 C8 120.0(2) . . ?
C7 C8 C13 120.5(2) . . ?
C9 C8 C7 118.4(2) . . ?
C9 C8 C13 121.1(2) . . ?
C8 C9 H9 119.1 . . ?
C8 C9 C10 121.9(2) . . ?
C10 C9 H9 119.1 . . ?
C9 C10 H10 120.2 . . ?
C11 C10 C9 119.5(2) . . ?
C11 C10 H10 120.2 . . ?
C10 C11 H11 119.3 . . ?
C10 C11 C12 121.3(3) . . ?
C12 C11 H11 119.3 . . ?
C7 C12 Sr1 66.56(13) . . ?
C7 C12 C18 120.6(2) . . ?
C11 C12 Sr1 126.84(17) . . ?
C11 C12 C7 118.7(2) . . ?
C11 C12 C18 120.5(2) . . ?
C18 C12 Sr1 82.03(14) . . ?
C8 C13 H13 107.0 . . ?
C8 C13 C14 109.4(2) . . ?
C8 C13 C16 114.3(2) . . ?
C14 C13 H13 107.0 . . ?
C14 C13 C16 111.6(2) . . ?
C16 C13 H13 107.0 . . ?
C13 C14 H14A 108.5 . . ?
C13 C14 H14B 108.5 . . ?
H14A C14 H14B 107.5 . . ?
C15 C14 C13 114.9(2) . . ?
C15 C14 H14A 108.5 . . ?
C15 C14 H14B 108.5 . . ?
C14 C15 H15A 109.5 . . ?
C14 C15 H15B 109.5 . . ?
C14 C15 H15C 109.5 . . ?
H15A C15 H15B 109.5 . . ?
H15A C15 H15C 109.5 . . ?
H15B C15 H15C 109.5 . . ?
C13 C16 H16A 108.6 . . ?
C13 C16 H16B 108.6 . . ?
H16A C16 H16B 107.5 . . ?
C17 C16 C13 114.8(2) . . ?
C17 C16 H16A 108.6 . . ?
C17 C16 H16B 108.6 . . ?
C16 C17 H17A 109.5 . . ?
C16 C17 H17B 109.5 . . ?
C16 C17 H17C 109.5 . . ?
H17A C17 H17B 109.5 . . ?
H17A C17 H17C 109.5 . . ?
H17B C17 H17C 109.5 . . ?
C12 C18 H18 106.8 . . ?
C12 C18 C19 110.4(2) . . ?
C12 C18 C21 114.0(2) . . ?
C19 C18 H18 106.8 . . ?
C21 C18 H18 106.8 . . ?
C21 C18 C19 111.8(2) . . ?
C18 C19 H19A 108.7 . . ?
C18 C19 H19B 108.7 . . ?
H19A C19 H19B 107.6 . . ?
C20 C19 C18 114.3(2) . . ?
C20 C19 H19A 108.7 . . ?
C20 C19 H19B 108.7 . . ?
C19 C20 H20A 109.5 . . ?
C19 C20 H20B 109.5 . . ?
C19 C20 H20C 109.5 . . ?
H20A C20 H20B 109.5 . . ?
H20A C20 H20C 109.5 . . ?
H20B C20 H20C 109.5 . . ?
C18 C21 H21A 109.0 . . ?
C18 C21 H21B 109.0 . . ?
H21A C21 H21B 107.8 . . ?
C22 C21 C18 112.9(2) . . ?
C22 C21 H21A 109.0 . . ?
C22 C21 H21B 109.0 . . ?
C21 C22 H22A 109.5 . . ?
C21 C22 H22B 109.5 . . ?
C21 C22 H22C 109.5 . . ?
H22A C22 H22B 109.5 . . ?
H22A C22 H22C 109.5 . . ?
H22B C22 H22C 109.5 . . ?

loop_
_geom_bond_atom_site_label_1
_geom_bond_atom_site_label_2
_geom_bond_distance
_geom_bond_site_symmetry_2
_geom_bond_publ_flag
I1 Sr1 3.2896(3) 10_654 ?
I1 Sr1 3.2896(3) . ?
Sr1 N1 2.528(2) . ?
Sr1 N1 2.528(2) 8_666 ?
Sr1 C7 2.967(2) 8_666 ?
Sr1 C7 2.967(2) . ?
Sr1 C12 3.230(2) 8_666 ?
Sr1 C12 3.230(2) . ?
N1 C2 1.331(3) . ?
N1 C7 1.418(3) . ?
C1 H1 0.9500 . ?
C1 C2 1.407(3) . ?
C1 C2 1.407(3) 8_666 ?
C2 C3 1.567(3) . ?
C3 C4 1.543(4) . ?
C3 C5 1.540(4) . ?
C3 C6 1.532(4) . ?
C4 H4A 0.9800 . ?
C4 H4B 0.9800 . ?
C4 H4C 0.9800 . ?
C5 H5A 0.9800 . ?
C5 H5B 0.9800 . ?
C5 H5C 0.9800 . ?
C6 H6A 0.9800 . ?
C6 H6B 0.9800 . ?
C6 H6C 0.9800 . ?
C7 C8 1.424(3) . ?
C7 C12 1.420(4) . ?
C8 C9 1.387(4) . ?
C8 C13 1.527(4) . ?
C9 H9 0.9500 . ?
C9 C10 1.389(4) . ?
C10 H10 0.9500 . ?
C10 C11 1.385(4) . ?
C11 H11 0.9500 . ?
C11 C12 1.397(4) . ?
C12 C18 1.525(3) . ?
C13 H13 1.0000 . ?
C13 C14 1.533(4) . ?
C13 C16 1.535(4) . ?
C14 H14A 0.9900 . ?
C14 H14B 0.9900 . ?
C14 C15 1.522(4) . ?
C15 H15A 0.9800 . ?
C15 H15B 0.9800 . ?
C15 H15C 0.9800 . ?
C16 H16A 0.9900 . ?
C16 H16B 0.9900 . ?
C16 C17 1.522(4) . ?
C17 H17A 0.9800 . ?
C17 H17B 0.9800 . ?
C17 H17C 0.9800 . ?
C18 H18 1.0000 . ?
C18 C19 1.542(3) . ?
C18 C21 1.532(4) . ?
C19 H19A 0.9900 . ?
C19 H19B 0.9900 . ?
C19 C20 1.514(4) . ?
C20 H20A 0.9800 . ?
C20 H20B 0.9800 . ?
C20 H20C 0.9800 . ?
C21 H21A 0.9900 . ?
C21 H21B 0.9900 . ?
C21 C22 1.531(4) . ?
C22 H22A 0.9800 . ?
C22 H22B 0.9800 . ?
C22 H22C 0.9800 . ?

loop_
_geom_torsion_atom_site_label_1
_geom_torsion_atom_site_label_2
_geom_torsion_atom_site_label_3
_geom_torsion_atom_site_label_4
_geom_torsion
_geom_torsion_site_symmetry_1
_geom_torsion_site_symmetry_2
_geom_torsion_site_symmetry_3
_geom_torsion_site_symmetry_4
_geom_torsion_publ_flag
Sr1 N1 C2 C1 1.4(4) . . . . ?
Sr1 N1 C2 C3 -173.41(17) . . . . ?
Sr1 N1 C7 C8 -101.3(2) . . . . ?
Sr1 N1 C7 C12 67.0(2) . . . . ?
Sr1 C7 C8 C9 106.0(2) . . . . ?
Sr1 C7 C8 C13 -72.1(2) . . . . ?
Sr1 C7 C12 C11 -120.5(2) . . . . ?
Sr1 C7 C12 C18 64.4(2) . . . . ?
Sr1 C12 C18 C19 143.81(19) . . . . ?
Sr1 C12 C18 C21 -89.4(2) . . . . ?
N1 C2 C3 C4 111.1(3) . . . . ?
N1 C2 C3 C5 -131.6(3) . . . . ?
N1 C2 C3 C6 -8.7(4) . . . . ?
N1 C7 C8 C9 172.3(2) . . . . ?
N1 C7 C8 C13 -5.8(3) . . . . ?
N1 C7 C12 Sr1 -51.62(17) . . . . ?
N1 C7 C12 C11 -172.1(2) . . . . ?
N1 C7 C12 C18 12.8(3) . . . . ?
C1 C2 C3 C4 -64.1(3) . . . . ?
C1 C2 C3 C5 53.2(3) . . . . ?
C1 C2 C3 C6 176.1(2) . . . . ?
C2 N1 C7 Sr1 169.3(3) . . . . ?
C2 N1 C7 C8 68.0(3) . . . . ?
C2 N1 C7 C12 -123.7(3) . . . . ?
C2 C1 C2 N1 -0.68(17) 8_666 . . . ?
C2 C1 C2 C3 174.7(2) 8_666 . . . ?
C7 N1 C2 C1 -162.6(2) . . . . ?
C7 N1 C2 C3 22.6(4) . . . . ?
C7 C8 C9 C10 -1.3(4) . . . . ?
C7 C8 C13 C14 74.5(3) . . . . ?
C7 C8 C13 C16 -159.5(2) . . . . ?
C7 C12 C18 C19 87.2(3) . . . . ?
C7 C12 C18 C21 -146.1(2) . . . . ?
C8 C7 C12 Sr1 116.8(2) . . . . ?
C8 C7 C12 C11 -3.7(3) . . . . ?
C8 C7 C12 C18 -178.9(2) . . . . ?
C8 C9 C10 C11 -2.0(4) . . . . ?
C8 C13 C14 C15 -171.9(2) . . . . ?
C8 C13 C16 C17 64.4(3) . . . . ?
C9 C8 C13 C14 -103.6(3) . . . . ?
C9 C8 C13 C16 22.5(3) . . . . ?
C9 C10 C11 C12 2.5(4) . . . . ?
C10 C11 C12 Sr1 -80.6(3) . . . . ?
C10 C11 C12 C7 0.4(4) . . . . ?
C10 C11 C12 C18 175.5(2) . . . . ?
C11 C12 C18 C19 -87.9(3) . . . . ?
C11 C12 C18 C21 38.9(3) . . . . ?
C12 C7 C8 C9 4.2(4) . . . . ?
C12 C7 C8 C13 -173.9(2) . . . . ?
C12 C18 C19 C20 60.2(3) . . . . ?
C12 C18 C21 C22 173.3(2) . . . . ?
C13 C8 C9 C10 176.8(2) . . . . ?
C14 C13 C16 C17 -170.7(2) . . . . ?
C16 C13 C14 C15 60.5(3) . . . . ?
C19 C18 C21 C22 -60.7(3) . . . . ?
C21 C18 C19 C20 -67.7(3) . . . . ?

loop_
_exptl_oxdiff_crystal_face_indexfrac_h
_exptl_oxdiff_crystal_face_indexfrac_k
_exptl_oxdiff_crystal_face_indexfrac_l
_exptl_oxdiff_crystal_face_x
_exptl_oxdiff_crystal_face_y
_exptl_oxdiff_crystal_face_z
9.1851 -9.0337 2.5984 -0.0957 0.0013 0.9954
-9.3974 8.8104 -2.6330 0.1195 -0.0019 -0.9928
0.9989 1.0002 0.0006 -0.1088 0.0088 -0.0096
-0.9968 -1.9987 0.0026 0.1587 -0.0081 0.0687
1.4230 -0.4039 -27.0883 0.0256 0.9996 0.0090
-1.4230 0.4039 27.0883 -0.0256 -0.9996 -0.0090
